data_7247886
loop_
_publ_author_name
'Singla, Priyanka'
'Soni, Pramod Kumar'
'Singh, Arjun'
'Sahoo, Subash Chandra'

_publ_section_title
;
 Constructing energetic coordination polymers through mixed-ligand
 strategy: way to achieve reduced sensitivity with significant energetic
 performance
;
_journal_issue 4
_journal_name_full CrystEngComm
_journal_page_first 494
_journal_page_last 503
_journal_paper_doi 10.1039/D3CE01043K
_journal_volume 26
_journal_year 2024
_chemical_formula_moiety 'C18 H14 Cd N12 O14'
_chemical_formula_sum 'C18 H14 Cd N12 O14'
_chemical_formula_weight 734.82
_space_group_crystal_system monoclinic
_space_group_IT_number 14
_space_group_name_Hall '-P 2yn'
_space_group_name_H-M_alt 'P 1 21/n 1'
_atom_sites_solution_primary iterative
_audit_creation_date 2023-05-31
_audit_creation_method
;
Olex2 1.5
(compiled 2023.03.06 svn.rbb2c1857 for OlexSys, GUI svn.r6748)
;
_audit_update_record
;
2023-05-31 deposited with the CCDC.	2023-12-05 downloaded from the CCDC.
;
_cell_angle_alpha 90
_cell_angle_beta 91.358(4)
_cell_angle_gamma 90
_cell_formula_units_Z 2
_cell_length_a 10.7851(4)
_cell_length_b 5.4371(2)
_cell_length_c 22.4992(10)
_cell_measurement_reflns_used 8308
_cell_measurement_temperature 293(2)
_cell_measurement_theta_max 27.2470
_cell_measurement_theta_min 3.3470
_cell_volume 1318.98(9)
_computing_cell_refinement 'CrysAlisPro 1.171.39.46 (Rigaku OD, 2018)'
_computing_data_collection 'CrysAlisPro 1.171.39.46 (Rigaku OD, 2018)'
_computing_data_reduction 'CrysAlisPro 1.171.39.46 (Rigaku OD, 2018)'
_computing_molecular_graphics 'Olex2 1.5 (Dolomanov et al., 2009)'
_computing_publication_material 'Olex2 1.5 (Dolomanov et al., 2009)'
_computing_structure_refinement 'olex2.refine 1.5 (Bourhis et al., 2015)'
_computing_structure_solution 'olex2.solve 1.5 (Bourhis et al., 2015)'
_diffrn_ambient_temperature 293
_diffrn_detector_type HyPix3000
_diffrn_measured_fraction_theta_full 0.98
_diffrn_measured_fraction_theta_max 0.9346
_diffrn_measurement_details
;
List of Runs (angles in degrees, time in seconds):

  # Type    Start    End  Width  t~exp~   \w     \q     \k     \f   Frames
#--------------------------------------------------------------------------
  1  \w    -13.00  35.00   0.50   20.00    --   -9.95  85.00 179.00   96
  2  \w    -12.00  13.00   0.50   20.00    --   -9.95 -85.00  60.00   50
  3  \w    -35.00  20.00   0.50   20.00    --   10.22 -85.00  60.00  110
  4  \w     -9.00  32.00   0.50   20.00    --   10.22  85.00 179.00   82
  5  \w    -66.00 -40.00   0.50   20.00    --   -9.95 -57.00   0.00   52
  6  \w    -55.00 -30.00   0.50   20.00    --   -9.95 125.00 -90.00   50
  7  \w    -79.00   2.00   0.50   20.00    --   -9.95 -19.00  30.00  162
  8  \w    -57.00 -11.00   0.50   20.00    --   -9.95 125.00 -60.00   92
  9  \w    -58.00 -28.00   0.50   20.00    --   -9.95 125.00-180.00   60
 10  \w    -66.00   0.00   0.50   20.00    --   -9.95 -57.00-150.00  132
 11  \w    -72.00 -47.00   0.50   20.00    --   -9.95 -77.00  30.00   50
 12  \w    -38.00  16.00   0.50   20.00    --   -9.95 -77.00  30.00  108
 13  \w     -3.00  68.00   0.50   20.00    --   10.22  38.00-150.00  142
 14  \w    -54.00 -16.50   0.50   20.00    --   10.22 -38.00 -30.00   75
;
_diffrn_measurement_device 'four-circle diffractometer'
_diffrn_measurement_device_type 'SuperNova, Single source at offset/far, HyPix3000'
_diffrn_measurement_method '\w scans'
_diffrn_radiation_probe x-ray
_diffrn_radiation_type 'Mo K\a'
_diffrn_radiation_wavelength 0.71073
_diffrn_reflns_av_R_equivalents 0.0932
_diffrn_reflns_av_unetI/netI 0.0536
_diffrn_reflns_Laue_measured_fraction_full 0.9779
_diffrn_reflns_Laue_measured_fraction_max 0.9346
_diffrn_reflns_limit_h_max 13
_diffrn_reflns_limit_h_min -13
_diffrn_reflns_limit_k_max 6
_diffrn_reflns_limit_k_min -6
_diffrn_reflns_limit_l_max 28
_diffrn_reflns_limit_l_min -28
_diffrn_reflns_number 12582
_diffrn_reflns_point_group_measured_fraction_full 0.9779
_diffrn_reflns_point_group_measured_fraction_max 0.9346
_diffrn_reflns_theta_full 25.2417
_diffrn_reflns_theta_max 26.82
_diffrn_reflns_theta_min 3.27
_diffrn_source 'microfocused sealed tube x-ray'
_diffrn_source_type 'supernova Mo'
_exptl_absorpt_coefficient_mu 0.923
_exptl_absorpt_correction_T_max 1.00000
_exptl_absorpt_correction_T_min 0.86273
_exptl_absorpt_correction_type multi-scan
_exptl_absorpt_process_details
;
CrysAlisPro 1.171.39.46 (Rigaku Oxford Diffraction, 2018)
Empirical absorption correction using spherical harmonics,
 implemented in SCALE3 ABSPACK scaling algorithm.
;
_exptl_crystal_colour colourless
_exptl_crystal_colour_primary colourless
_exptl_crystal_density_diffrn 1.850
_exptl_crystal_description block
_exptl_crystal_F_000 732
_exptl_crystal_size_max 0.018
_exptl_crystal_size_mid 0.015
_exptl_crystal_size_min 0.01
_refine_diff_density_max 0.5882
_refine_diff_density_min -0.5787
_refine_diff_density_rms 0.1432
_refine_ls_d_res_high 0.7743
_refine_ls_d_res_low 6.2252
_refine_ls_goodness_of_fit_ref 0.9008
_refine_ls_hydrogen_treatment constr
_refine_ls_matrix_type full
_refine_ls_number_constraints 13
_refine_ls_number_parameters 206
_refine_ls_number_reflns 2771
_refine_ls_number_restraints 0
_refine_ls_restrained_S_all 0.9008
_refine_ls_R_factor_all 0.0476
_refine_ls_R_factor_gt 0.0351
_refine_ls_shift/su_max 0.0005
_refine_ls_shift/su_mean 0.0001
_refine_ls_structure_factor_coef Fsqd
_refine_ls_weighting_details 'w=1/[\s^2^(Fo^2^)+(0.0332P)^2^+2.6675P] where P=(Fo^2^+2Fc^2^)/3'
_refine_ls_weighting_scheme calc
_refine_ls_wR_factor_gt 0.0767
_refine_ls_wR_factor_ref 0.0868
_reflns_Friedel_coverage 0.0
_reflns_limit_h_max 12
_reflns_limit_h_min -13
_reflns_limit_k_max 6
_reflns_limit_k_min 0
_reflns_limit_l_max 28
_reflns_limit_l_min -11
_reflns_number_gt 2206
_reflns_number_total 2771
_reflns_threshold_expression I>=2u(I)
_cod_data_source_file d3ce01043k2.cif
_cod_data_source_block 2
_cod_depositor_comments 'Adding full bibliography for 7247886--7247887.cif.'
_cod_original_cell_volume 1318.97(9)
_cod_original_sg_symbol_H-M 'P 21/n'
_cod_database_code 7247886
_olex2_refinement_description
;
1. Fixed Uiso
 At 1.2 times of:
  All C(H) groups
 At 1.5 times of:
  All O(H,H) groups
2.a Rotating group:
 O7(H7a,H7b)
2.b Aromatic/amide H refined with riding coordinates:
 C6(H6), C9(H9), C2(H2), C4(H4), C8(H8)
;
_olex2_submission_special_instructions 'No special instructions were received'
_oxdiff_exptl_absorpt_empirical_details
;
Empirical correction (ABSPACK) includes:
- Absorption correction using spherical harmonics
- Frame scaling
;

loop_
_space_group_symop_id
_space_group_symop_operation_xyz
1 x,y,z
2 -x+1/2,y+1/2,-z+1/2
3 -x,-y,-z
4 x-1/2,-y-1/2,z-1/2

loop_
_atom_site_label
_atom_site_type_symbol
_atom_site_fract_x
_atom_site_fract_y
_atom_site_fract_z
_atom_site_U_iso_or_equiv
_atom_site_adp_type
_atom_site_occupancy
_atom_site_site_symmetry_order
_atom_site_refinement_flags_posn
_atom_site_refinement_flags_adp
_atom_site_refinement_flags_occupancy
Cd1 Cd 0.5 0.5 0.5 0.02540(11) Uani 1.000000 2 S T P
O7 O 0.3965(2) 0.1724(4) 0.45594(10) 0.0371(5) Uani 1.000000 1 . . .
H7a H 0.4471(6) 0.048(2) 0.4497(12) 0.0556(8) Uiso 1.000000 1 GR . .
H7b H 0.363(2) 0.2151(15) 0.4212(6) 0.0556(8) Uiso 1.000000 1 GR . .
O1 O 0.5182(2) 0.2856(4) 0.58876(9) 0.0337(5) Uani 1.000000 1 . . .
O2 O 0.6488(2) 0.5363(5) 0.63780(11) 0.0452(7) Uani 1.000000 1 . . .
O6 O 0.3218(3) -0.3753(5) 0.70455(14) 0.0571(7) Uani 1.000000 1 . . .
O4 O 0.5951(3) 0.2132(6) 0.90081(11) 0.0564(7) Uani 1.000000 1 . . .
N5 N 0.1387(2) 0.8589(6) 0.51307(12) 0.0363(7) Uani 1.000000 1 . . .
N3 N 0.3125(2) 0.6713(5) 0.52216(12) 0.0344(6) Uani 1.000000 1 . . .
N6 N 0.0237(3) 0.9168(6) 0.48601(13) 0.0399(7) Uani 1.000000 1 . . .
C5 C 0.5508(3) 0.2266(5) 0.69248(13) 0.0268(6) Uani 1.000000 1 . . .
N1 N 0.3665(3) -0.2983(5) 0.75105(15) 0.0402(7) Uani 1.000000 1 . . .
C6 C 0.6022(3) 0.3186(6) 0.74507(14) 0.0306(7) Uani 1.000000 1 . . .
H6 H 0.6552(3) 0.4534(6) 0.74447(14) 0.0367(8) Uiso 1.000000 1 R . .
O5 O 0.3480(3) -0.3870(6) 0.79999(14) 0.0623(8) Uani 1.000000 1 . . .
C9 C 0.2151(3) 0.6971(7) 0.48838(15) 0.0371(8) Uani 1.000000 1 . . .
H9 H 0.2004(3) 0.6159(7) 0.45252(15) 0.0445(9) Uiso 1.000000 1 R . .
N4 N 0.3018(3) 0.8236(7) 0.57114(13) 0.0493(8) Uani 1.000000 1 . . .
O3 O 0.6777(3) 0.5096(5) 0.85216(13) 0.0621(8) Uani 1.000000 1 . . .
N2 N 0.6202(3) 0.3179(6) 0.85459(13) 0.0426(7) Uani 1.000000 1 . . .
C1 C 0.5738(3) 0.2081(6) 0.79823(14) 0.0324(7) Uani 1.000000 1 . . .
C2 C 0.4975(3) 0.0058(6) 0.80114(15) 0.0352(8) Uani 1.000000 1 . . .
H2 H 0.4793(3) -0.0675(6) 0.83723(15) 0.0422(9) Uiso 1.000000 1 R . .
C4 C 0.4723(3) 0.0227(5) 0.69409(14) 0.0295(7) Uani 1.000000 1 . . .
H4 H 0.4362(3) -0.0403(5) 0.65936(14) 0.0354(8) Uiso 1.000000 1 R . .
C7 C 0.5750(3) 0.3610(6) 0.63472(14) 0.0302(7) Uani 1.000000 1 . . .
C3 C 0.4497(3) -0.0826(6) 0.74828(14) 0.0315(7) Uani 1.000000 1 . . .
C8 C 0.1966(4) 0.9358(9) 0.56425(17) 0.0548(11) Uani 1.000000 1 . . .
H8 H 0.1653(4) 1.0517(9) 0.59033(17) 0.0657(14) Uiso 1.000000 1 R . .

loop_
_atom_site_aniso_label
_atom_site_aniso_U_11
_atom_site_aniso_U_22
_atom_site_aniso_U_33
_atom_site_aniso_U_12
_atom_site_aniso_U_13
_atom_site_aniso_U_23
Cd1 0.02500(19) 0.02601(17) 0.02510(18) 0.00584(12) -0.00115(12) 0.00155(12)
O7 0.0460(14) 0.0287(12) 0.0363(13) 0.0014(10) -0.0053(10) 0.0007(10)
O1 0.0470(14) 0.0304(12) 0.0235(12) 0.0003(10) -0.0042(10) 0.0039(9)
O2 0.0500(16) 0.0479(16) 0.0373(15) -0.0173(12) -0.0092(11) 0.0139(11)
O6 0.0613(18) 0.0471(17) 0.0626(19) -0.0198(14) -0.0015(14) 0.0009(14)
O4 0.0713(19) 0.074(2) 0.0240(14) 0.0099(15) -0.0006(12) 0.0009(13)
N5 0.0236(14) 0.0523(19) 0.0330(16) 0.0092(12) -0.0003(11) 0.0025(13)
N3 0.0289(15) 0.0422(16) 0.0319(15) 0.0094(12) -0.0037(11) -0.0011(12)
N6 0.0347(16) 0.0495(18) 0.0355(17) 0.0083(13) 0.0011(12) -0.0003(13)
C5 0.0294(17) 0.0270(15) 0.0238(16) 0.0011(12) 0.0008(12) 0.0039(12)
N1 0.0371(17) 0.0324(15) 0.051(2) 0.0020(12) 0.0058(14) 0.0059(14)
C6 0.0273(17) 0.0317(16) 0.0327(17) 0.0016(13) -0.0010(13) 0.0032(13)
O5 0.073(2) 0.0551(18) 0.0595(19) -0.0154(15) 0.0171(15) 0.0229(16)
C9 0.0315(18) 0.044(2) 0.0360(19) 0.0062(15) -0.0026(14) -0.0069(15)
N4 0.0393(18) 0.074(2) 0.0347(17) 0.0178(16) -0.0038(13) -0.0130(16)
O3 0.082(2) 0.058(2) 0.0458(18) -0.0147(15) -0.0157(15) -0.0090(14)
N2 0.0466(18) 0.0512(19) 0.0298(16) 0.0104(15) -0.0062(13) -0.0030(14)
C1 0.0333(18) 0.0391(18) 0.0247(16) 0.0082(14) -0.0036(13) 0.0011(13)
C2 0.042(2) 0.0374(18) 0.0264(17) 0.0078(15) 0.0068(14) 0.0074(14)
C4 0.0339(18) 0.0295(16) 0.0251(16) 0.0041(13) -0.0005(12) 0.0007(12)
C7 0.0324(17) 0.0302(17) 0.0280(17) 0.0051(13) 0.0024(13) 0.0056(13)
C3 0.0314(18) 0.0289(15) 0.0345(18) 0.0021(13) 0.0040(13) 0.0064(14)
C8 0.042(2) 0.085(3) 0.036(2) 0.031(2) -0.0028(16) -0.016(2)

loop_
_atom_type_symbol
_atom_type_scat_dispersion_real
_atom_type_scat_dispersion_imag
_atom_type_scat_Cromer_Mann_a1
_atom_type_scat_Cromer_Mann_a2
_atom_type_scat_Cromer_Mann_a3
_atom_type_scat_Cromer_Mann_a4
_atom_type_scat_Cromer_Mann_b1
_atom_type_scat_Cromer_Mann_b2
_atom_type_scat_Cromer_Mann_b3
_atom_type_scat_Cromer_Mann_b4
_atom_type_scat_Cromer_Mann_c
_atom_type_scat_source
_atom_type_scat_dispersion_source
C 0.00347 0.00161 2.31000 1.02000 1.58860 0.86500 20.84390 10.20750 0.56870 51.65120 0.21560 'International Tables Volume C Table 6.1.1.4 (pp. 500-502)' 'Henke, Gullikson and Davis, At. Data and Nucl. Data Tables, 1993, 54, 2'
Cd -0.80532 1.22853 19.22140 17.64440 4.46100 1.60290 0.59460 6.90890 24.70080 87.48250 5.06940 'International Tables Volume C Table 6.1.1.4 (pp. 500-502)' 'Henke, Gullikson and Davis, At. Data and Nucl. Data Tables, 1993, 54, 2'
H 0.00000 0.00000 0.49300 0.32291 0.14019 0.04081 10.51090 26.12570 3.14236 57.79970 0.00304 'International Tables Volume C Table 6.1.1.4 (pp. 500-502)' 'Henke, Gullikson and Davis, At. Data and Nucl. Data Tables, 1993, 54, 2'
N 0.00653 0.00323 12.21260 3.13220 2.01250 1.16630 0.00570 9.89330 28.99750 0.58260 -11.52900 'International Tables Volume C Table 6.1.1.4 (pp. 500-502)' 'Henke, Gullikson and Davis, At. Data and Nucl. Data Tables, 1993, 54, 2'
O 0.01158 0.00611 3.04850 2.28680 1.54630 0.86700 13.27710 5.70110 0.32390 32.90890 0.25080 'International Tables Volume C Table 6.1.1.4 (pp. 500-502)' 'Henke, Gullikson and Davis, At. Data and Nucl. Data Tables, 1993, 54, 2'

loop_
_geom_angle_atom_site_label_1
_geom_angle_atom_site_label_2
_geom_angle_atom_site_label_3
_geom_angle
_geom_angle_site_symmetry_1
_geom_angle_site_symmetry_3
_geom_angle_publ_flag
O7 Cd1 O7 180.0 3_666 . ?
O1 Cd1 O7 89.30(8) . 3_666 ?
O1 Cd1 O7 89.30(8) 3_666 . ?
O1 Cd1 O7 90.70(8) . . ?
O1 Cd1 O7 90.70(8) 3_666 3_666 ?
O1 Cd1 O1 180.0 3_666 . ?
N3 Cd1 O7 90.75(9) 3_666 . ?
N3 Cd1 O7 89.25(9) 3_666 3_666 ?
N3 Cd1 O7 90.75(9) . 3_666 ?
N3 Cd1 O7 89.25(9) . . ?
N3 Cd1 O1 94.25(9) 3_666 3_666 ?
N3 Cd1 O1 85.75(9) 3_666 . ?
N3 Cd1 O1 85.75(9) . 3_666 ?
N3 Cd1 O1 94.25(9) . . ?
N3 Cd1 N3 180.0 3_666 . ?
H7a O7 Cd1 111.4 . . ?
H7b O7 Cd1 111.0 . . ?
H7b O7 H7a 107.6 . . ?
C7 O1 Cd1 125.1(2) . 3_666 ?
C9 N5 N6 121.0(3) . . ?
C8 N5 N6 132.9(3) . . ?
C8 N5 C9 106.2(3) . . ?
C9 N3 Cd1 128.8(2) . . ?
N4 N3 Cd1 120.43(19) . . ?
N4 N3 C9 108.8(3) . . ?
N6 N6 N5 108.5(4) 3_576 . ?
C4 C5 C6 119.6(3) . . ?
C7 C5 C6 118.9(3) . . ?
C7 C5 C4 121.4(3) . . ?
O5 N1 O6 124.7(3) . . ?
C3 N1 O6 117.7(3) . . ?
C3 N1 O5 117.5(3) . . ?
H6 C6 C5 120.34(18) . . ?
C1 C6 C5 119.3(3) . . ?
C1 C6 H6 120.34(19) . . ?
N3 C9 N5 109.2(3) . . ?
H9 C9 N5 125.41(19) . . ?
H9 C9 N3 125.41(19) . . ?
C8 N4 N3 106.0(3) . . ?
O3 N2 O4 124.2(3) . . ?
C1 N2 O4 117.7(3) . . ?
C1 N2 O3 118.1(3) . . ?
N2 C1 C6 119.4(3) . . ?
C2 C1 C6 122.3(3) . . ?
C2 C1 N2 118.2(3) . . ?
H2 C2 C1 121.57(19) . . ?
C3 C2 C1 116.9(3) . . ?
C3 C2 H2 121.57(19) . . ?
H4 C4 C5 120.85(18) . . ?
C3 C4 C5 118.3(3) . . ?
C3 C4 H4 120.85(19) . . ?
O2 C7 O1 126.5(3) . . ?
C5 C7 O1 117.2(3) . . ?
C5 C7 O2 116.4(3) . . ?
C2 C3 N1 117.2(3) . . ?
C4 C3 N1 119.2(3) . . ?
C4 C3 C2 123.5(3) . . ?
N4 C8 N5 109.9(3) . . ?
H8 C8 N5 125.07(19) . . ?
H8 C8 N4 125.1(2) . . ?

loop_
_geom_bond_atom_site_label_1
_geom_bond_atom_site_label_2
_geom_bond_distance
_geom_bond_site_symmetry_2
_geom_bond_publ_flag
Cd1 O7 2.313(2) . ?
Cd1 O7 2.313(2) 3_666 ?
Cd1 O1 2.317(2) 3_666 ?
Cd1 O1 2.317(2) . ?
Cd1 N3 2.292(3) 3_666 ?
Cd1 N3 2.292(3) . ?
O7 H7a 0.8837 . ?
O7 H7b 0.8845 . ?
O1 C7 1.258(4) . ?
O2 C7 1.243(4) . ?
O6 N1 1.216(4) . ?
O4 N2 1.221(4) . ?
N5 N6 1.405(4) . ?
N5 C9 1.335(4) . ?
N5 C8 1.363(5) . ?
N3 C9 1.290(4) . ?
N3 N4 1.385(4) . ?
N6 N6 1.221(6) 3_576 ?
C5 C6 1.388(4) . ?
C5 C4 1.396(4) . ?
C5 C7 1.519(4) . ?
N1 O5 1.223(4) . ?
N1 C3 1.479(4) . ?
C6 H6 0.9300 . ?
C6 C1 1.380(4) . ?
C9 H9 0.9300 . ?
N4 C8 1.294(4) . ?
O3 N2 1.215(4) . ?
N2 C1 1.478(4) . ?
C1 C2 1.376(5) . ?
C2 H2 0.9300 . ?
C2 C3 1.372(5) . ?
C4 H4 0.9300 . ?
C4 C3 1.374(4) . ?
C8 H8 0.9300 . ?

loop_
_geom_torsion_atom_site_label_1
_geom_torsion_atom_site_label_2
_geom_torsion_atom_site_label_3
_geom_torsion_atom_site_label_4
_geom_torsion
_geom_torsion_site_symmetry_1
_geom_torsion_site_symmetry_2
_geom_torsion_site_symmetry_3
_geom_torsion_site_symmetry_4
_geom_torsion_publ_flag
Cd1 O1 C7 O2 -14.1(3) . . . . ?
Cd1 O1 C7 O2 -14.1(3) 3_666 . . . ?
Cd1 O1 C7 C5 165.4(2) . . . . ?
Cd1 O1 C7 C5 165.4(2) 3_666 . . . ?
Cd1 N3 C9 N5 -164.3(3) . . . . ?
Cd1 N3 C9 N5 -164.3(3) 3_666 . . . ?
Cd1 N3 N4 C8 165.2(3) 3_666 . . . ?
Cd1 N3 N4 C8 165.2(3) . . . . ?
O1 C7 C5 C6 -173.8(3) . . . . ?
O1 C7 C5 C4 2.2(3) . . . . ?
O2 C7 C5 C6 5.7(3) . . . . ?
O2 C7 C5 C4 -178.2(3) . . . . ?
O6 N1 C3 C2 178.7(3) . . . . ?
O6 N1 C3 C4 0.6(4) . . . . ?
O4 N2 C1 C6 -178.8(3) . . . . ?
O4 N2 C1 C2 4.8(4) . . . . ?
N5 N6 N6 N5 -180.0(4) . . 3_576 3_576 ?
N5 C9 N3 N4 -0.6(3) . . . . ?
N5 C8 N4 N3 0.8(4) . . . . ?
C5 C6 C1 N2 -175.1(3) . . . . ?
C5 C6 C1 C2 1.2(4) . . . . ?
C5 C4 C3 N1 179.8(3) . . . . ?
C5 C4 C3 C2 1.8(4) . . . . ?
N1 C3 C2 C1 -179.3(3) . . . . ?
C6 C1 N2 O3 3.2(4) . . . . ?
C6 C1 C2 C3 -0.2(4) . . . . ?
O3 N2 C1 C2 -173.2(3) . . . . ?
N2 C1 C2 C3 176.0(3) . . . . ?
C1 C2 C3 C4 -1.3(4) . . . . ?
